data_4320348
loop_
_publ_author_name
'Irina V. Pisareva'
'Fedor M. Dolgushin'
'Alexandr I. Yanovsky'
'Elena V. Balagurova'
'Pavel V. Petrovskii'
'Igor T. Chizhevsky'

_publ_section_title
;
 The First 8-Vertex Monocarbon Metallacarborane with an "Isolated"
 Boron-Capped Pentagonal Bipyramidal Cage. Synthesis and Molecular
 Structure of Capped closo-2,2-(Ph3P)2-2-H-3,6,8-(MeO)3-RuCB6H4
;
_journal_name_full 'Inorganic Chemistry'
_journal_page_first 5318
_journal_page_last 5319
_journal_paper_doi 10.1021/ic010216h
_journal_volume 40
_journal_year 2001
_chemical_formula_sum 'C46 H58 B6 O3 P2 Ru'
_chemical_formula_weight 886.79
_chemical_name_systematic
;
 ?
;
_space_group_IT_number 2
_symmetry_cell_setting triclinic
_symmetry_space_group_name_Hall '-P 1'
_symmetry_space_group_name_H-M 'P -1'
_atom_sites_solution_hydrogens difmap
_atom_sites_solution_primary direct
_atom_sites_solution_secondary difmap
_audit_creation_method SHELXL-97
_cell_angle_alpha 86.34(3)
_cell_angle_beta 84.17(3)
_cell_angle_gamma 68.22(3)
_cell_formula_units_Z 2
_cell_length_a 12.823(3)
_cell_length_b 13.125(3)
_cell_length_c 14.688(3)
_cell_measurement_reflns_used 24
_cell_measurement_temperature 293(2)
_cell_measurement_theta_max 13
_cell_measurement_theta_min 12
_cell_volume 2282.8(10)
_computing_structure_refinement 'SHELXL-97 (Sheldrick, 1997)'
_computing_structure_solution 'SHELXS-97 (Sheldrick, 1990)'
_diffrn_ambient_temperature 293(2)
_diffrn_measured_fraction_theta_full 0.998
_diffrn_measured_fraction_theta_max 0.998
_diffrn_measurement_device_type 'Siemens P3/PC'
_diffrn_measurement_method \q/2\q
_diffrn_radiation_monochromator graphite
_diffrn_radiation_source 'fine-focus sealed tube'
_diffrn_radiation_type MoK\a
_diffrn_radiation_wavelength 0.71073
_diffrn_reflns_av_R_equivalents 0.0603
_diffrn_reflns_av_sigmaI/netI 0.1156
_diffrn_reflns_limit_h_max 15
_diffrn_reflns_limit_h_min 0
_diffrn_reflns_limit_k_max 15
_diffrn_reflns_limit_k_min -14
_diffrn_reflns_limit_l_max 17
_diffrn_reflns_limit_l_min -17
_diffrn_reflns_number 8506
_diffrn_reflns_theta_full 25.07
_diffrn_reflns_theta_max 25.07
_diffrn_reflns_theta_min 2.12
_diffrn_standards_decay_% 3
_diffrn_standards_interval_count 98
_diffrn_standards_number 2
_exptl_absorpt_coefficient_mu 0.452
_exptl_absorpt_correction_type none
_exptl_crystal_colour light_yellow
_exptl_crystal_density_diffrn 1.290
_exptl_crystal_density_method 'not measured'
_exptl_crystal_description prism
_exptl_crystal_F_000 924
_exptl_crystal_size_max 0.4
_exptl_crystal_size_mid 0.3
_exptl_crystal_size_min 0.2
_refine_diff_density_max 0.374
_refine_diff_density_min -0.309
_refine_diff_density_rms 0.071
_refine_ls_extinction_method none
_refine_ls_goodness_of_fit_ref 1.071
_refine_ls_hydrogen_treatment mixed
_refine_ls_matrix_type full
_refine_ls_number_parameters 699
_refine_ls_number_reflns 8110
_refine_ls_number_restraints 0
_refine_ls_restrained_S_all 1.071
_refine_ls_R_factor_all 0.1239
_refine_ls_R_factor_gt 0.0597
_refine_ls_shift/su_max 0.063
_refine_ls_shift/su_mean 0.003
_refine_ls_structure_factor_coef Fsqd
_refine_ls_weighting_details 'calc w=1/[\s^2^(Fo^2^)+(0.0309P)^2^+2.0715P] where P=(Fo^2^+2Fc^2^)/3'
_refine_ls_weighting_scheme calc
_refine_ls_wR_factor_gt 0.0925
_refine_ls_wR_factor_ref 0.1047
_reflns_number_gt 5539
_reflns_number_total 8110
_reflns_threshold_expression >2sigma(I)
_cod_data_source_file ic010216h.cif
_cod_data_source_block rub6c
_cod_original_cell_volume 2282.8(8)
_cod_database_code 4320348

loop_
_symmetry_equiv_pos_as_xyz
'x, y, z'
'-x, -y, -z'

loop_
_atom_site_label
_atom_site_type_symbol
_atom_site_fract_x
_atom_site_fract_y
_atom_site_fract_z
_atom_site_U_iso_or_equiv
_atom_site_adp_type
_atom_site_occupancy
_atom_site_symmetry_multiplicity
_atom_site_calc_flag
_atom_site_refinement_flags
_atom_site_disorder_assembly
_atom_site_disorder_group
Ru2 Ru 0.13373(3) -0.34867(3) -0.26350(3) 0.02946(11) Uani 1 1 d . . .
P1 P 0.27248(10) -0.52769(9) -0.26746(7) 0.0318(3) Uani 1 1 d . . .
P2 P 0.21337(10) -0.26631(9) -0.16597(8) 0.0324(3) Uani 1 1 d . . .
O3 O -0.0702(3) -0.1711(3) -0.1210(2) 0.0477(9) Uani 1 1 d . . .
O6 O -0.0014(3) -0.5337(3) -0.2738(2) 0.0447(8) Uani 1 1 d . . .
O8 O 0.1377(3) -0.2339(3) -0.4611(2) 0.0484(8) Uani 1 1 d . . .
C1 C -0.0247(4) -0.3634(4) -0.1844(3) 0.0379(11) Uani 1 1 d . . .
B3 B -0.0331(4) -0.2438(4) -0.1927(4) 0.0375(13) Uani 1 1 d . . .
B4 B -0.0293(4) -0.2120(5) -0.3098(4) 0.0374(13) Uani 1 1 d . . .
B5 B -0.0033(5) -0.3363(5) -0.3614(4) 0.0404(13) Uani 1 1 d . . .
B6 B 0.0031(4) -0.4294(5) -0.2723(3) 0.0372(13) Uani 1 1 d . . .
B7 B -0.1077(5) -0.2922(5) -0.2695(4) 0.0429(14) Uani 1 1 d . . .
B8 B 0.1027(4) -0.2723(4) -0.3826(4) 0.0375(13) Uani 1 1 d . . .
C3 C -0.1335(7) -0.0590(6) -0.1387(6) 0.070(2) Uani 1 1 d . . .
C6 C -0.0191(6) -0.5755(6) -0.3548(5) 0.0516(15) Uani 1 1 d . . .
C8 C 0.0594(8) -0.1754(8) -0.5278(6) 0.071(2) Uani 1 1 d . . .
C9 C 0.4193(4) -0.5482(4) -0.3088(3) 0.0341(10) Uani 1 1 d . . .
C10 C 0.5042(4) -0.6515(5) -0.2995(4) 0.0499(13) Uani 1 1 d . . .
C11 C 0.6130(5) -0.6702(5) -0.3389(4) 0.0581(16) Uani 1 1 d . . .
C12 C 0.6361(5) -0.5884(5) -0.3889(4) 0.0582(16) Uani 1 1 d . . .
C13 C 0.5533(5) -0.4881(5) -0.4001(4) 0.0539(14) Uani 1 1 d . . .
C14 C 0.4457(4) -0.4691(5) -0.3593(3) 0.0438(12) Uani 1 1 d . . .
C15 C 0.2810(4) -0.6068(4) -0.1592(3) 0.0356(11) Uani 1 1 d . . .
C16 C 0.1891(5) -0.6352(4) -0.1272(3) 0.0455(13) Uani 1 1 d . . .
C17 C 0.1879(5) -0.6913(5) -0.0445(4) 0.0542(14) Uani 1 1 d . . .
C18 C 0.2774(6) -0.7194(5) 0.0074(4) 0.0660(17) Uani 1 1 d . . .
C19 C 0.3682(6) -0.6915(5) -0.0223(4) 0.0653(18) Uani 1 1 d . . .
C20 C 0.3700(5) -0.6356(4) -0.1054(4) 0.0486(13) Uani 1 1 d . . .
C21 C 0.2554(3) -0.6172(4) -0.3517(3) 0.0331(10) Uani 1 1 d . . .
C22 C 0.2409(4) -0.5765(4) -0.4407(3) 0.0407(12) Uani 1 1 d . . .
C23 C 0.2417(4) -0.6412(5) -0.5102(4) 0.0492(13) Uani 1 1 d . . .
C24 C 0.2559(5) -0.7490(5) -0.4922(4) 0.0595(16) Uani 1 1 d . . .
C25 C 0.2695(5) -0.7911(5) -0.4042(4) 0.0572(15) Uani 1 1 d . . .
C26 C 0.2704(4) -0.7261(4) -0.3345(4) 0.0438(12) Uani 1 1 d . . .
C27 C 0.3663(4) -0.3014(4) -0.1836(3) 0.0383(11) Uani 1 1 d . . .
C28 C 0.4362(4) -0.3933(4) -0.1374(4) 0.0510(13) Uani 1 1 d . . .
C29 C 0.5525(5) -0.4282(6) -0.1518(5) 0.0690(18) Uani 1 1 d . . .
C30 C 0.5998(6) -0.3720(7) -0.2099(6) 0.080(2) Uani 1 1 d . . .
C31 C 0.5349(6) -0.2809(7) -0.2554(6) 0.079(2) Uani 1 1 d . . .
C32 C 0.4166(5) -0.2450(5) -0.2423(4) 0.0610(16) Uani 1 1 d . . .
C33 C 0.2005(4) -0.2926(4) -0.0423(3) 0.0361(11) Uani 1 1 d . . .
C34 C 0.1415(5) -0.3554(5) -0.0047(4) 0.0471(14) Uani 1 1 d . . .
C35 C 0.1352(5) -0.3794(5) 0.0882(4) 0.0622(16) Uani 1 1 d . . .
C36 C 0.1863(6) -0.3382(6) 0.1442(4) 0.0674(19) Uani 1 1 d . . .
C37 C 0.2463(6) -0.2751(6) 0.1089(4) 0.0633(17) Uani 1 1 d . . .
C38 C 0.2542(5) -0.2528(5) 0.0168(4) 0.0522(14) Uani 1 1 d . . .
C39 C 0.1589(4) -0.1162(4) -0.1790(3) 0.0352(11) Uani 1 1 d . . .
C40 C 0.1533(5) -0.0691(5) -0.2660(4) 0.0489(13) Uani 1 1 d . . .
C41 C 0.1159(5) 0.0428(5) -0.2803(5) 0.0606(16) Uani 1 1 d . . .
C42 C 0.0829(5) 0.1115(5) -0.2071(5) 0.0681(18) Uani 1 1 d . . .
C43 C 0.0836(5) 0.0671(4) -0.1203(5) 0.0615(16) Uani 1 1 d . . .
C44 C 0.1213(4) -0.0456(4) -0.1069(4) 0.0472(13) Uani 1 1 d . . .
H1 H -0.042(4) -0.389(3) -0.133(3) 0.034(13) Uiso 1 1 d . . .
H2 H 0.211(3) -0.320(3) -0.324(3) 0.039(12) Uiso 1 1 d . . .
H3A H -0.096(7) -0.025(7) -0.170(6) 0.13(4) Uiso 1 1 d . . .
H3B H -0.167(7) -0.024(7) -0.088(6) 0.14(3) Uiso 1 1 d . . .
H3C H -0.190(7) -0.046(7) -0.176(6) 0.14(4) Uiso 1 1 d . . .
H4 H -0.057(3) -0.120(3) -0.336(3) 0.036(11) Uiso 1 1 d . . .
H5 H -0.007(4) -0.357(4) -0.425(3) 0.063(15) Uiso 1 1 d . . .
H6A H -0.013(5) -0.536(5) -0.409(5) 0.10(3) Uiso 1 1 d . . .
H6B H 0.011(6) -0.653(7) -0.351(5) 0.12(3) Uiso 1 1 d . . .
H6C H -0.093(5) -0.562(5) -0.353(4) 0.08(2) Uiso 1 1 d . . .
H7 H -0.198(3) -0.273(3) -0.268(3) 0.036(11) Uiso 1 1 d . . .
H8A H 0.094(6) -0.146(6) -0.560(5) 0.10(3) Uiso 1 1 d . . .
H8B H 0.007(6) -0.122(6) -0.500(5) 0.11(3) Uiso 1 1 d . . .
H8C H 0.075(7) -0.220(7) -0.569(6) 0.13(4) Uiso 1 1 d . . .
H10 H 0.488(4) -0.708(4) -0.274(3) 0.059(17) Uiso 1 1 d . . .
H11 H 0.666(5) -0.736(4) -0.333(4) 0.068(18) Uiso 1 1 d . . .
H12 H 0.707(4) -0.598(4) -0.417(3) 0.055(15) Uiso 1 1 d . . .
H13 H 0.561(5) -0.426(5) -0.433(4) 0.08(2) Uiso 1 1 d . . .
H14 H 0.394(3) -0.401(3) -0.368(3) 0.023(11) Uiso 1 1 d . . .
H16 H 0.128(3) -0.615(3) -0.160(3) 0.028(12) Uiso 1 1 d . . .
H17 H 0.124(4) -0.713(4) -0.023(3) 0.064(16) Uiso 1 1 d . . .
H18 H 0.277(4) -0.759(4) 0.064(4) 0.068(17) Uiso 1 1 d . . .
H19 H 0.426(5) -0.708(4) 0.007(4) 0.067(19) Uiso 1 1 d . . .
H20 H 0.427(4) -0.622(3) -0.125(3) 0.030(13) Uiso 1 1 d . . .
H22 H 0.234(4) -0.504(4) -0.454(3) 0.045(14) Uiso 1 1 d . . .
H23 H 0.236(4) -0.613(4) -0.568(4) 0.069(18) Uiso 1 1 d . . .
H24 H 0.254(3) -0.790(3) -0.537(3) 0.035(12) Uiso 1 1 d . . .
H25 H 0.282(4) -0.863(4) -0.396(3) 0.040(13) Uiso 1 1 d . . .
H26 H 0.277(4) -0.752(3) -0.276(3) 0.037(13) Uiso 1 1 d . . .
H28 H 0.401(4) -0.438(4) -0.096(3) 0.052(15) Uiso 1 1 d . . .
H29 H 0.597(5) -0.494(4) -0.114(3) 0.064(17) Uiso 1 1 d . . .
H30 H 0.679(5) -0.394(5) -0.225(4) 0.081(19) Uiso 1 1 d . . .
H31 H 0.559(5) -0.241(5) -0.297(4) 0.071(19) Uiso 1 1 d . . .
H32 H 0.373(4) -0.186(4) -0.277(3) 0.031(13) Uiso 1 1 d . . .
H34 H 0.118(3) -0.380(3) -0.036(3) 0.016(13) Uiso 1 1 d . . .
H35 H 0.088(4) -0.417(4) 0.110(3) 0.060(16) Uiso 1 1 d . . .
H36 H 0.185(5) -0.346(5) 0.201(4) 0.08(2) Uiso 1 1 d . . .
H37 H 0.283(4) -0.244(4) 0.138(3) 0.057(17) Uiso 1 1 d . . .
H38 H 0.295(3) -0.213(3) -0.006(3) 0.031(12) Uiso 1 1 d . . .
H40 H 0.174(3) -0.111(3) -0.311(3) 0.027(12) Uiso 1 1 d . . .
H41 H 0.124(4) 0.066(4) -0.338(3) 0.049(15) Uiso 1 1 d . . .
H42 H 0.065(5) 0.186(5) -0.218(4) 0.09(2) Uiso 1 1 d . . .
H43 H 0.059(5) 0.112(5) -0.067(4) 0.076(19) Uiso 1 1 d . . .
H44 H 0.124(4) -0.071(4) -0.049(3) 0.055(16) Uiso 1 1 d . . .
C1S C 0.6823(14) -0.9295(12) -0.4807(10) 0.245(9) Uani 1 1 d . . .
H1SA H 0.6500 -0.9152 -0.5386 0.368 Uiso 1 1 calc R . .
H1SB H 0.7526 -0.9909 -0.4858 0.368 Uiso 1 1 calc R . .
H1SC H 0.6952 -0.8660 -0.4638 0.368 Uiso 1 1 calc R . .
C2S C 0.6122(16) -0.9522(11) -0.4174(12) 0.224(8) Uani 1 1 d . . .
H2SA H 0.6015 -1.0142 -0.4420 0.269 Uiso 1 1 calc R . .
H2SB H 0.5416 -0.8909 -0.4234 0.269 Uiso 1 1 calc R . .
C3S C 0.6107(13) -0.9749(10) -0.3261(12) 0.172(5) Uani 1 1 d . . .
H3SA H 0.6366 -0.9222 -0.3020 0.206 Uiso 1 1 calc R . .
H3SB H 0.6717 -1.0454 -0.3204 0.206 Uiso 1 1 calc R . .
C4S C 0.5226(14) -0.9818(10) -0.2568(14) 0.189(6) Uani 1 1 d . . .
H4SA H 0.4602 -0.9130 -0.2651 0.227 Uiso 1 1 calc R . .
H4SB H 0.4998 -1.0375 -0.2795 0.227 Uiso 1 1 calc R . .
C5S C 0.5180(17) -0.9994(14) -0.1680(13) 0.237(9) Uani 1 1 d . . .
H5SA H 0.5372 -0.9428 -0.1427 0.284 Uiso 1 1 calc R . .
H5SB H 0.5795 -1.0682 -0.1572 0.284 Uiso 1 1 calc R . .
C6S C 0.4187(10) -1.0053(11) -0.1091(11) 0.208(7) Uani 1 1 d . . .
H6SA H 0.4378 -1.0214 -0.0469 0.312 Uiso 1 1 calc R . .
H6SB H 0.3974 -1.0621 -0.1299 0.312 Uiso 1 1 calc R . .
H6SC H 0.3570 -0.9362 -0.1124 0.312 Uiso 1 1 calc R . .

loop_
_atom_site_aniso_label
_atom_site_aniso_U_11
_atom_site_aniso_U_22
_atom_site_aniso_U_33
_atom_site_aniso_U_23
_atom_site_aniso_U_13
_atom_site_aniso_U_12
Ru2 0.0270(2) 0.0330(2) 0.0295(2) -0.00369(15) -0.00121(14) -0.01225(16)
P1 0.0314(7) 0.0346(7) 0.0299(6) -0.0032(5) -0.0008(5) -0.0130(6)
P2 0.0327(7) 0.0328(7) 0.0334(6) -0.0025(5) -0.0029(5) -0.0138(6)
O3 0.047(2) 0.045(2) 0.0453(19) -0.0164(16) 0.0074(16) -0.0109(17)
O6 0.054(2) 0.044(2) 0.0432(19) -0.0071(15) -0.0020(16) -0.0265(17)
O8 0.047(2) 0.056(2) 0.0404(19) 0.0073(17) -0.0039(16) -0.0187(18)
C1 0.034(3) 0.049(3) 0.035(3) -0.001(2) -0.001(2) -0.021(2)
B3 0.031(3) 0.043(3) 0.039(3) -0.006(3) 0.001(2) -0.014(3)
B4 0.030(3) 0.039(3) 0.041(3) -0.002(3) -0.003(2) -0.009(3)
B5 0.036(3) 0.049(4) 0.037(3) -0.008(3) -0.008(2) -0.015(3)
B6 0.029(3) 0.046(3) 0.035(3) -0.004(2) -0.003(2) -0.010(3)
B7 0.029(3) 0.044(4) 0.052(4) -0.009(3) -0.002(3) -0.008(3)
B8 0.036(3) 0.039(3) 0.038(3) 0.002(2) -0.009(2) -0.013(3)
C3 0.058(4) 0.059(4) 0.081(5) -0.029(4) -0.004(4) -0.002(4)
C6 0.052(4) 0.051(4) 0.059(4) -0.009(3) -0.015(3) -0.023(3)
C8 0.083(6) 0.072(5) 0.050(4) 0.014(4) -0.015(4) -0.019(5)
C9 0.029(2) 0.042(3) 0.033(2) -0.007(2) -0.0015(19) -0.014(2)
C10 0.040(3) 0.046(3) 0.062(4) -0.005(3) -0.003(3) -0.013(3)
C11 0.034(3) 0.060(4) 0.070(4) -0.013(3) -0.003(3) -0.003(3)
C12 0.033(3) 0.083(5) 0.058(4) -0.015(3) 0.010(3) -0.021(3)
C13 0.045(3) 0.068(4) 0.050(3) -0.003(3) 0.008(3) -0.025(3)
C14 0.037(3) 0.046(3) 0.045(3) -0.008(3) 0.005(2) -0.012(3)
C15 0.043(3) 0.033(3) 0.030(2) -0.003(2) -0.002(2) -0.013(2)
C16 0.047(3) 0.047(3) 0.038(3) 0.003(2) -0.003(3) -0.013(3)
C17 0.064(4) 0.055(4) 0.040(3) 0.002(3) 0.006(3) -0.023(3)
C18 0.092(5) 0.070(4) 0.036(3) 0.009(3) -0.004(3) -0.032(4)
C19 0.080(5) 0.075(4) 0.042(3) 0.010(3) -0.029(3) -0.026(4)
C20 0.053(4) 0.057(4) 0.042(3) -0.004(3) -0.007(3) -0.026(3)
C21 0.029(2) 0.038(3) 0.033(2) -0.006(2) -0.0008(19) -0.012(2)
C22 0.039(3) 0.045(3) 0.039(3) -0.006(2) 0.000(2) -0.016(2)
C23 0.050(3) 0.059(4) 0.037(3) -0.008(3) -0.003(3) -0.018(3)
C24 0.060(4) 0.061(4) 0.061(4) -0.028(3) -0.005(3) -0.023(3)
C25 0.070(4) 0.039(3) 0.067(4) -0.015(3) -0.004(3) -0.023(3)
C26 0.051(3) 0.037(3) 0.044(3) -0.002(2) -0.006(2) -0.016(2)
C27 0.031(3) 0.036(3) 0.053(3) -0.014(2) -0.001(2) -0.017(2)
C28 0.041(3) 0.048(3) 0.062(4) -0.014(3) -0.008(3) -0.011(3)
C29 0.046(4) 0.068(5) 0.089(5) -0.028(4) -0.020(4) -0.009(4)
C30 0.045(4) 0.083(6) 0.118(6) -0.044(5) 0.000(4) -0.026(4)
C31 0.067(5) 0.076(5) 0.107(6) -0.021(4) 0.024(4) -0.047(4)
C32 0.048(4) 0.050(4) 0.086(5) -0.006(3) 0.006(3) -0.021(3)
C33 0.038(3) 0.038(3) 0.032(2) 0.000(2) -0.008(2) -0.013(2)
C34 0.046(3) 0.048(3) 0.047(3) 0.002(3) -0.005(3) -0.016(3)
C35 0.052(4) 0.076(4) 0.049(4) 0.020(3) 0.003(3) -0.018(3)
C36 0.063(4) 0.078(5) 0.038(4) 0.009(3) -0.009(3) 0.000(4)
C37 0.070(4) 0.069(4) 0.048(4) -0.006(3) -0.021(3) -0.018(4)
C38 0.058(4) 0.056(4) 0.046(3) -0.001(3) -0.009(3) -0.023(3)
C39 0.032(3) 0.034(3) 0.043(3) -0.002(2) -0.001(2) -0.017(2)
C40 0.061(4) 0.042(3) 0.047(3) 0.004(3) -0.009(3) -0.021(3)
C41 0.076(4) 0.053(4) 0.060(4) 0.018(3) -0.019(3) -0.032(3)
C42 0.070(4) 0.033(3) 0.097(5) 0.011(4) -0.015(4) -0.014(3)
C43 0.065(4) 0.034(3) 0.077(4) -0.009(3) -0.002(3) -0.008(3)
C44 0.054(3) 0.039(3) 0.049(3) -0.004(3) 0.000(3) -0.018(3)
C1S 0.36(2) 0.286(18) 0.192(14) -0.125(13) 0.120(14) -0.255(18)
C2S 0.36(3) 0.117(10) 0.182(15) -0.039(11) 0.011(16) -0.077(13)
C3S 0.231(16) 0.141(10) 0.162(13) 0.014(10) -0.043(12) -0.087(11)
C4S 0.246(19) 0.096(8) 0.212(16) -0.011(10) -0.052(16) -0.036(10)
C5S 0.29(2) 0.26(2) 0.225(19) 0.030(16) -0.087(18) -0.161(18)
C6S 0.128(10) 0.185(12) 0.321(19) -0.115(13) 0.018(11) -0.062(9)

loop_
_atom_type_symbol
_atom_type_description
_atom_type_scat_dispersion_real
_atom_type_scat_dispersion_imag
_atom_type_scat_source
C C 0.0033 0.0016 'International Tables Vol C Tables 4.2.6.8 and 6.1.1.4'
H H 0.0000 0.0000 'International Tables Vol C Tables 4.2.6.8 and 6.1.1.4'
B B 0.0013 0.0007 'International Tables Vol C Tables 4.2.6.8 and 6.1.1.4'
P P 0.1023 0.0942 'International Tables Vol C Tables 4.2.6.8 and 6.1.1.4'
Ru Ru -1.2594 0.8363 'International Tables Vol C Tables 4.2.6.8 and 6.1.1.4'
O O 0.0106 0.0060 'International Tables Vol C Tables 4.2.6.8 and 6.1.1.4'

loop_
_geom_angle_atom_site_label_1
_geom_angle_atom_site_label_2
_geom_angle_atom_site_label_3
_geom_angle
_geom_angle_site_symmetry_1
_geom_angle_site_symmetry_3
_geom_angle_publ_flag
B8 Ru2 B3 94.3(2) . . ?
B8 Ru2 C1 112.6(2) . . ?
B3 Ru2 C1 39.20(18) . . ?
B8 Ru2 B6 92.8(2) . . ?
B3 Ru2 B6 70.40(19) . . ?
C1 Ru2 B6 38.99(17) . . ?
B8 Ru2 B4 50.0(2) . . ?
B3 Ru2 B4 44.68(19) . . ?
C1 Ru2 B4 68.69(18) . . ?
B6 Ru2 B4 72.96(19) . . ?
B8 Ru2 B5 49.7(2) . . ?
B3 Ru2 B5 73.77(19) . . ?
C1 Ru2 B5 68.28(18) . . ?
B6 Ru2 B5 43.46(19) . . ?
B4 Ru2 B5 44.04(19) . . ?
B8 Ru2 P2 113.93(16) . . ?
B3 Ru2 P2 85.18(14) . . ?
C1 Ru2 P2 107.33(12) . . ?
B6 Ru2 P2 145.26(13) . . ?
B4 Ru2 P2 106.80(14) . . ?
B5 Ru2 P2 150.74(15) . . ?
B8 Ru2 P1 115.67(16) . . ?
B3 Ru2 P1 143.47(14) . . ?
C1 Ru2 P1 106.41(13) . . ?
B6 Ru2 P1 86.97(14) . . ?
B4 Ru2 P1 153.23(14) . . ?
B5 Ru2 P1 109.24(15) . . ?
P2 Ru2 P1 99.79(5) . . ?
C15 P1 C21 104.1(2) . . ?
C15 P1 C9 105.6(2) . . ?
C21 P1 C9 95.05(19) . . ?
C15 P1 Ru2 114.74(15) . . ?
C21 P1 Ru2 114.83(15) . . ?
C9 P1 Ru2 119.86(15) . . ?
C33 P2 C27 99.2(2) . . ?
C33 P2 C39 104.4(2) . . ?
C27 P2 C39 102.4(2) . . ?
C33 P2 Ru2 119.43(15) . . ?
C27 P2 Ru2 116.66(14) . . ?
C39 P2 Ru2 112.43(15) . . ?
B3 O3 C3 119.8(5) . . ?
B6 O6 C6 121.5(4) . . ?
B8 O8 C8 120.9(5) . . ?
B3 C1 B6 118.2(4) . . ?
B3 C1 B7 68.3(3) . . ?
B6 C1 B7 68.3(3) . . ?
B3 C1 Ru2 68.9(3) . . ?
B6 C1 Ru2 70.7(3) . . ?
B7 C1 Ru2 91.7(3) . . ?
O3 B3 C1 124.2(4) . . ?
O3 B3 B4 127.6(4) . . ?
C1 B3 B4 105.6(4) . . ?
O3 B3 B7 132.6(4) . . ?
C1 B3 B7 60.8(3) . . ?
B4 B3 B7 58.5(3) . . ?
O3 B3 Ru2 137.1(4) . . ?
C1 B3 Ru2 71.9(3) . . ?
B4 B3 Ru2 69.7(2) . . ?
B7 B3 Ru2 90.3(3) . . ?
B3 B4 B5 104.4(4) . . ?
B3 B4 B7 63.3(3) . . ?
B5 B4 B7 60.6(3) . . ?
B3 B4 B8 119.9(4) . . ?
B5 B4 B8 61.6(3) . . ?
B7 B4 B8 120.2(4) . . ?
B3 B4 Ru2 65.6(2) . . ?
B5 B4 Ru2 68.3(3) . . ?
B7 B4 Ru2 90.3(3) . . ?
B8 B4 Ru2 54.7(2) . . ?
B6 B5 B4 105.2(4) . . ?
B6 B5 B7 63.6(3) . . ?
B4 B5 B7 59.7(3) . . ?
B6 B5 B8 121.2(4) . . ?
B4 B5 B8 61.7(3) . . ?
B7 B5 B8 119.3(4) . . ?
B6 B5 Ru2 67.4(3) . . ?
B4 B5 Ru2 67.6(3) . . ?
B7 B5 Ru2 89.5(3) . . ?
B8 B5 Ru2 54.5(2) . . ?
O6 B6 C1 122.5(4) . . ?
O6 B6 B5 128.9(4) . . ?
C1 B6 B5 105.9(4) . . ?
O6 B6 B7 131.8(4) . . ?
C1 B6 B7 60.5(3) . . ?
B5 B6 B7 59.4(3) . . ?
O6 B6 Ru2 139.4(4) . . ?
C1 B6 Ru2 70.3(3) . . ?
B5 B6 Ru2 69.2(3) . . ?
B7 B6 Ru2 88.7(3) . . ?
C1 B7 B4 97.7(4) . . ?
C1 B7 B5 96.7(4) . . ?
B4 B7 B5 59.7(3) . . ?
C1 B7 B3 51.0(3) . . ?
B4 B7 B3 58.3(3) . . ?
B5 B7 B3 100.3(4) . . ?
C1 B7 B6 51.2(3) . . ?
B4 B7 B6 100.5(4) . . ?
B5 B7 B6 57.1(3) . . ?
B3 B7 B6 91.8(4) . . ?
O8 B8 B5 129.1(4) . . ?
O8 B8 B4 129.4(4) . . ?
B5 B8 B4 56.7(3) . . ?
O8 B8 Ru2 150.5(4) . . ?
B5 B8 Ru2 75.8(3) . . ?
B4 B8 Ru2 75.3(3) . . ?
C14 C9 C10 118.1(4) . . ?
C14 C9 P1 121.5(4) . . ?
C10 C9 P1 119.9(4) . . ?
C11 C10 C9 120.0(6) . . ?
C12 C11 C10 120.0(6) . . ?
C13 C12 C11 120.3(5) . . ?
C12 C13 C14 119.5(6) . . ?
C9 C14 C13 122.0(5) . . ?
C20 C15 C16 117.8(5) . . ?
C20 C15 P1 124.2(4) . . ?
C16 C15 P1 117.9(4) . . ?
C17 C16 C15 121.1(5) . . ?
C18 C17 C16 120.0(6) . . ?
C17 C18 C19 119.9(6) . . ?
C18 C19 C20 120.2(6) . . ?
C15 C20 C19 120.9(6) . . ?
C26 C21 C22 117.9(4) . . ?
C26 C21 P1 124.1(4) . . ?
C22 C21 P1 117.5(4) . . ?
C23 C22 C21 121.8(5) . . ?
C22 C23 C24 119.8(5) . . ?
C23 C24 C25 119.6(5) . . ?
C24 C25 C26 120.5(6) . . ?
C25 C26 C21 120.5(5) . . ?
C32 C27 C28 117.5(5) . . ?
C32 C27 P2 123.9(4) . . ?
C28 C27 P2 118.6(4) . . ?
C29 C28 C27 121.5(6) . . ?
C30 C29 C28 119.9(7) . . ?
C29 C30 C31 120.6(7) . . ?
C30 C31 C32 120.2(7) . . ?
C27 C32 C31 120.3(7) . . ?
C34 C33 C38 117.5(5) . . ?
C34 C33 P2 121.3(4) . . ?
C38 C33 P2 121.1(4) . . ?
C33 C34 C35 121.7(6) . . ?
C36 C35 C34 119.6(6) . . ?
C35 C36 C37 120.2(6) . . ?
C38 C37 C36 120.3(6) . . ?
C37 C38 C33 120.7(6) . . ?
C44 C39 C40 116.8(5) . . ?
C44 C39 P2 124.2(4) . . ?
C40 C39 P2 119.0(4) . . ?
C41 C40 C39 121.8(6) . . ?
C40 C41 C42 120.3(6) . . ?
C43 C42 C41 119.1(6) . . ?
C42 C43 C44 119.9(6) . . ?
C39 C44 C43 122.0(5) . . ?
C1S C2S C3S 136(2) . . ?
C2S C3S C4S 133.1(17) . . ?
C5S C4S C3S 134.1(19) . . ?
C4S C5S C6S 125.8(19) . . ?

loop_
_geom_bond_atom_site_label_1
_geom_bond_atom_site_label_2
_geom_bond_distance
_geom_bond_site_symmetry_2
_geom_bond_publ_flag
Ru2 B8 1.961(5) . ?
Ru2 B3 2.258(5) . ?
Ru2 C1 2.301(5) . ?
Ru2 B6 2.307(5) . ?
Ru2 B4 2.324(5) . ?
Ru2 B5 2.336(6) . ?
Ru2 P2 2.3617(13) . ?
Ru2 P1 2.3630(15) . ?
P1 C15 1.832(5) . ?
P1 C21 1.841(4) . ?
P1 C9 1.843(4) . ?
P2 C33 1.829(4) . ?
P2 C27 1.834(4) . ?
P2 C39 1.834(5) . ?
O3 B3 1.392(6) . ?
O3 C3 1.414(8) . ?
O6 B6 1.393(6) . ?
O6 C6 1.415(6) . ?
O8 B8 1.333(6) . ?
O8 C8 1.446(8) . ?
C1 B3 1.530(7) . ?
C1 B6 1.538(7) . ?
C1 B7 1.719(8) . ?
B3 B4 1.743(7) . ?
B3 B7 1.830(8) . ?
B4 B5 1.747(8) . ?
B4 B7 1.747(8) . ?
B4 B8 1.839(7) . ?
B5 B6 1.719(8) . ?
B5 B7 1.763(8) . ?
B5 B8 1.838(8) . ?
B6 B7 1.834(8) . ?
C9 C14 1.361(6) . ?
C9 C10 1.398(7) . ?
C10 C11 1.393(7) . ?
C11 C12 1.368(8) . ?
C12 C13 1.362(8) . ?
C13 C14 1.385(7) . ?
C15 C20 1.377(7) . ?
C15 C16 1.392(7) . ?
C16 C17 1.381(7) . ?
C17 C18 1.366(8) . ?
C18 C19 1.369(9) . ?
C19 C20 1.386(8) . ?
C21 C26 1.379(6) . ?
C21 C22 1.385(6) . ?
C22 C23 1.366(7) . ?
C23 C24 1.370(8) . ?
C24 C25 1.374(8) . ?
C25 C26 1.378(7) . ?
C27 C32 1.367(7) . ?
C27 C28 1.391(7) . ?
C28 C29 1.385(8) . ?
C29 C30 1.338(10) . ?
C30 C31 1.356(10) . ?
C31 C32 1.408(8) . ?
C33 C34 1.371(7) . ?
C33 C38 1.394(7) . ?
C34 C35 1.381(7) . ?
C35 C36 1.351(9) . ?
C36 C37 1.372(9) . ?
C37 C38 1.367(8) . ?
C39 C44 1.379(6) . ?
C39 C40 1.379(6) . ?
C40 C41 1.375(7) . ?
C41 C42 1.376(8) . ?
C42 C43 1.367(8) . ?
C43 C44 1.384(7) . ?
C1S C2S 1.326(16) . ?
C2S C3S 1.355(15) . ?
C3S C4S 1.466(17) . ?
C4S C5S 1.309(16) . ?
C5S C6S 1.489(18) . ?
